data_2217879
loop_
_publ_author_name
'Wang, Shou-Bin'
'He, Hong-Mei'
'Li, Sheng'
'Tang, Kun'

_publ_section_title Tetrakis(\m-2,4-difluorobenzoato)bis[(2,4-difluorobenzoato)(1,10-phenanthroline)gadolinium(III)]
_journal_coeditor_code CF2184
_journal_issue 4
_journal_name_full 'Acta Crystallographica Section E'
_journal_page_first m516
_journal_paper_doi 10.1107/S1600536808004431
_journal_volume 64
_journal_year 2008
_chemical_formula_iupac '[Gd2 (C7 H3 F2 O2)6 (C12 H8 N2)2]'
_chemical_formula_moiety 'C66 H34 F12 Gd2 N4 O12'
_chemical_formula_sum 'C66 H34 F12 Gd2 N4 O12'
_chemical_formula_weight 1617.47
_chemical_name_systematic
;
Tetrakis(\m-2,4-difluorobenzoato)bis[(2,4-difluorobenzoato)(1,10-
phenanthroline)gadolinium(III)]
;
_space_group_IT_number 14
_symmetry_cell_setting monoclinic
_symmetry_space_group_name_Hall '-P 2yn'
_symmetry_space_group_name_H-M 'P 1 21/n 1'
_atom_sites_solution_hydrogens geom
_atom_sites_solution_primary direct
_atom_sites_solution_secondary difmap
_audit_creation_method SHELXL97
_cell_angle_alpha 90.00
_cell_angle_beta 109.364(2)
_cell_angle_gamma 90.00
_cell_formula_units_Z 2
_cell_length_a 15.132(3)
_cell_length_b 13.663(3)
_cell_length_c 15.286(3)
_cell_measurement_reflns_used 5535
_cell_measurement_temperature 295(2)
_cell_measurement_theta_max 25.50
_cell_measurement_theta_min 2.05
_cell_volume 2981.6(11)
_computing_cell_refinement 'SAINT-Plus (Bruker, 2001)'
_computing_data_collection 'APEX2 (Bruker, 2004)'
_computing_data_reduction 'SAINT-Plus (Bruker, 2001)'
_computing_molecular_graphics 'SHELXTL (Sheldrick, 2008)'
_computing_publication_material 'SHELXTL (Sheldrick, 2008)'
_computing_structure_refinement 'SHELXL97 (Sheldrick, 2008)'
_computing_structure_solution 'SHELXS97 (Sheldrick, 2008)'
_diffrn_ambient_temperature 295(2)
_diffrn_measured_fraction_theta_full 0.998
_diffrn_measured_fraction_theta_max 0.998
_diffrn_measurement_device_type 'Bruker APEXII CCD area-detector'
_diffrn_measurement_method '\f and \w'
_diffrn_radiation_monochromator graphite
_diffrn_radiation_source 'fine-focus sealed tube'
_diffrn_radiation_type MoK\a
_diffrn_radiation_wavelength 0.71073
_diffrn_reflns_av_R_equivalents 0.0372
_diffrn_reflns_av_sigmaI/netI 0.0397
_diffrn_reflns_limit_h_max 18
_diffrn_reflns_limit_h_min -14
_diffrn_reflns_limit_k_max 16
_diffrn_reflns_limit_k_min -16
_diffrn_reflns_limit_l_max 18
_diffrn_reflns_limit_l_min -17
_diffrn_reflns_number 15634
_diffrn_reflns_theta_full 25.50
_diffrn_reflns_theta_max 25.50
_diffrn_reflns_theta_min 2.05
_diffrn_standards_decay_% 0
_diffrn_standards_interval_count 0
_diffrn_standards_interval_time 0
_diffrn_standards_number 0
_exptl_absorpt_coefficient_mu 2.312
_exptl_absorpt_correction_T_max 0.837
_exptl_absorpt_correction_T_min 0.516
_exptl_absorpt_correction_type multi-scan
_exptl_absorpt_process_details '(SADABS; Bruker, 2001)'
_exptl_crystal_colour colourless
_exptl_crystal_density_diffrn 1.802
_exptl_crystal_density_method 'not measured'
_exptl_crystal_description block
_exptl_crystal_F_000 1580
_exptl_crystal_size_max 0.33
_exptl_crystal_size_mid 0.14
_exptl_crystal_size_min 0.08
_refine_diff_density_max 1.692
_refine_diff_density_min -0.639
_refine_ls_extinction_method none
_refine_ls_goodness_of_fit_ref 1.001
_refine_ls_hydrogen_treatment constr
_refine_ls_matrix_type full
_refine_ls_number_parameters 433
_refine_ls_number_reflns 5535
_refine_ls_number_restraints 0
_refine_ls_restrained_S_all 1.001
_refine_ls_R_factor_all 0.0429
_refine_ls_R_factor_gt 0.0318
_refine_ls_shift/su_max 0.008
_refine_ls_shift/su_mean 0.001
_refine_ls_structure_factor_coef Fsqd
_refine_ls_weighting_details 'calc w = 1/[\s^2^(Fo^2^)+(0.0528P)^2^+4.39P] where P=(Fo^2^+2Fc^2^)/3'
_refine_ls_weighting_scheme calc
_refine_ls_wR_factor_gt 0.0841
_refine_ls_wR_factor_ref 0.0946
_reflns_number_gt 4598
_reflns_number_total 5535
_reflns_threshold_expression I>2\s(I)
_cod_data_source_file cf2184.cif
_cod_data_source_block I
_cod_original_cell_volume 2981.6(9)
_cod_original_sg_symbol_H-M 'P 21/n'
_cod_database_code 2217879
_cod_database_fobs_code 2217879

loop_
_symmetry_equiv_pos_as_xyz
'x, y, z'
'-x+1/2, y+1/2, -z+1/2'
'-x, -y, -z'
'x-1/2, -y-1/2, z-1/2'

loop_
_atom_site_type_symbol
_atom_site_label
_atom_site_fract_x
_atom_site_fract_y
_atom_site_fract_z
_atom_site_U_iso_or_equiv
_atom_site_adp_type
_atom_site_calc_flag
_atom_site_refinement_flags
_atom_site_occupancy
Gd Gd1 0.997885(14) 0.144628(14) 0.957975(13) 0.02862(9) Uani d . 1
C C1 1.1346(3) 0.2166(3) 0.8849(3) 0.0373(10) Uani d . 1
C C2 1.2110(3) 0.2446(3) 0.8476(3) 0.0428(11) Uani d . 1
C C3 1.1982(4) 0.2280(4) 0.7539(4) 0.0530(13) Uani d . 1
H H3 1.1411 0.2041 0.7152 0.064 Uiso calc R 1
C C4 1.2694(5) 0.2467(5) 0.7181(4) 0.0725(19) Uani d . 1
H H4 1.2606 0.2353 0.6558 0.087 Uiso calc R 1
C C5 1.3513(5) 0.2816(5) 0.7747(5) 0.076(2) Uani d . 1
C C6 1.3667(5) 0.2995(6) 0.8637(6) 0.095(3) Uani d . 1
H H6 1.4243 0.3240 0.9009 0.113 Uiso calc R 1
C C7 1.2965(4) 0.2815(5) 0.9009(4) 0.0667(17) Uani d . 1
C C8 0.9247(3) -0.0549(3) 0.8221(3) 0.0316(9) Uani d . 1
C C9 0.9086(3) -0.0732(3) 0.7207(3) 0.0328(9) Uani d . 1
C C10 0.9380(3) -0.0029(3) 0.6705(3) 0.0413(11) Uani d . 1
H H10 0.9713 0.0512 0.7013 0.050 Uiso calc R 1
C C11 0.9189(4) -0.0117(4) 0.5764(3) 0.0573(14) Uani d . 1
H H11 0.9399 0.0351 0.5437 0.069 Uiso calc R 1
C C12 0.8686(5) -0.0904(5) 0.5324(3) 0.0656(17) Uani d . 1
C C13 0.8377(4) -0.1626(4) 0.5768(3) 0.0541(14) Uani d . 1
H H13 0.8030 -0.2153 0.5446 0.065 Uiso calc R 1
C C14 0.8605(3) -0.1536(3) 0.6721(3) 0.0407(11) Uani d . 1
C C15 0.8390(3) 0.0592(3) 1.0120(3) 0.0344(9) Uani d . 1
C C16 0.7585(3) 0.0448(3) 1.0482(3) 0.0422(11) Uani d . 1
C C17 0.7753(5) 0.0095(4) 1.1374(4) 0.0631(16) Uani d . 1
H H17 0.8347 -0.0130 1.1717 0.076 Uiso calc R 1
C C18 0.7040(6) 0.0075(5) 1.1760(5) 0.085(2) Uani d . 1
H H18 0.7150 -0.0182 1.2350 0.102 Uiso calc R 1
C C19 0.6197(6) 0.0427(6) 1.1277(6) 0.092(3) Uani d . 1
C C20 0.5978(4) 0.0755(5) 1.0382(5) 0.0761(19) Uani d . 1
H H20 0.5378 0.0968 1.0048 0.091 Uiso calc R 1
C C21 0.6685(4) 0.0755(4) 0.9998(4) 0.0532(13) Uani d . 1
C C22 0.9877(4) 0.3346(4) 1.1111(3) 0.0454(12) Uani d . 1
H H22 1.0244 0.2895 1.1532 0.054 Uiso calc R 1
C C23 0.9628(4) 0.4212(4) 1.1453(4) 0.0553(14) Uani d . 1
H H23 0.9809 0.4318 1.2089 0.066 Uiso calc R 1
C C24 0.9121(4) 0.4896(4) 1.0857(4) 0.0548(14) Uani d . 1
H H24 0.8961 0.5479 1.1082 0.066 Uiso calc R 1
C C25 0.8838(3) 0.4726(3) 0.9899(4) 0.0440(11) Uani d . 1
C C26 0.9099(3) 0.3819(3) 0.9608(3) 0.0371(10) Uani d . 1
C C27 0.8324(4) 0.5425(4) 0.9223(4) 0.0569(15) Uani d . 1
H H27 0.8156 0.6020 0.9418 0.068 Uiso calc R 1
C C28 0.8081(4) 0.5232(4) 0.8309(4) 0.0547(14) Uani d . 1
H H28 0.7764 0.5704 0.7882 0.066 Uiso calc R 1
C C29 0.8303(3) 0.4316(3) 0.7986(4) 0.0452(11) Uani d . 1
C C30 0.8798(3) 0.3602(3) 0.8629(3) 0.0361(10) Uani d . 1
C C31 0.8017(4) 0.4072(4) 0.7045(4) 0.0551(14) Uani d . 1
H H31 0.7696 0.4526 0.6600 0.066 Uiso calc R 1
C C32 0.8213(4) 0.3157(5) 0.6782(4) 0.0598(15) Uani d . 1
H H32 0.8018 0.2980 0.6160 0.072 Uiso calc R 1
C C33 0.8708(4) 0.2504(4) 0.7466(3) 0.0480(12) Uani d . 1
H H33 0.8836 0.1887 0.7281 0.058 Uiso calc R 1
F F1 1.3151(4) 0.3046(6) 0.9873(4) 0.153(3) Uani d . 1
F F2 1.4208(3) 0.3002(4) 0.7394(4) 0.133(2) Uani d . 1
F F3 0.8319(2) -0.2247(2) 0.71639(19) 0.0520(7) Uani d . 1
F F4 0.8467(4) -0.0971(4) 0.4386(2) 0.1107(16) Uani d . 1
F F5 0.6472(2) 0.1067(3) 0.9116(2) 0.0688(9) Uani d . 1
F F6 0.5496(4) 0.0443(4) 1.1648(4) 0.141(2) Uani d . 1
N N1 0.9615(2) 0.3134(3) 1.0209(2) 0.0331(8) Uani d . 1
N N2 0.9010(3) 0.2706(3) 0.8367(2) 0.0355(8) Uani d . 1
O O1 1.1385(2) 0.2404(3) 0.9662(2) 0.0486(8) Uani d . 1
O O2 1.0671(2) 0.1674(2) 0.8334(2) 0.0418(7) Uani d . 1
O O3 0.9197(2) 0.0335(2) 0.84238(19) 0.0360(7) Uani d . 1
O O4 0.9422(2) -0.1250(2) 0.8774(2) 0.0398(7) Uani d . 1
O O5 0.8436(2) 0.1391(2) 0.9743(2) 0.0440(8) Uani d . 1
O O6 0.8994(2) -0.0069(2) 1.0241(2) 0.0449(8) Uani d . 1

loop_
_atom_site_aniso_label
_atom_site_aniso_U_11
_atom_site_aniso_U_22
_atom_site_aniso_U_33
_atom_site_aniso_U_12
_atom_site_aniso_U_13
_atom_site_aniso_U_23
Gd1 0.03159(14) 0.02662(13) 0.02902(13) -0.00158(8) 0.01190(9) -0.00349(8)
C1 0.043(3) 0.030(2) 0.045(3) -0.0028(19) 0.022(2) -0.0029(19)
C2 0.046(3) 0.036(3) 0.055(3) -0.009(2) 0.029(2) -0.006(2)
C3 0.060(3) 0.056(3) 0.054(3) -0.016(3) 0.034(3) -0.004(2)
C4 0.087(5) 0.082(5) 0.071(4) -0.032(4) 0.056(4) -0.020(3)
C5 0.075(4) 0.088(5) 0.094(5) -0.041(4) 0.065(4) -0.042(4)
C6 0.060(4) 0.118(7) 0.118(6) -0.048(4) 0.047(4) -0.043(5)
C7 0.062(4) 0.089(5) 0.058(3) -0.031(3) 0.031(3) -0.033(3)
C8 0.028(2) 0.033(2) 0.034(2) -0.0040(17) 0.0107(17) -0.0075(18)
C9 0.034(2) 0.034(2) 0.028(2) 0.0058(18) 0.0075(17) -0.0058(17)
C10 0.049(3) 0.039(3) 0.039(2) 0.005(2) 0.020(2) -0.002(2)
C11 0.081(4) 0.058(3) 0.042(3) 0.010(3) 0.032(3) 0.006(3)
C12 0.095(5) 0.072(4) 0.031(3) 0.014(3) 0.021(3) -0.009(3)
C13 0.067(4) 0.054(3) 0.034(3) 0.004(3) 0.006(2) -0.019(2)
C14 0.046(3) 0.035(3) 0.038(2) 0.008(2) 0.011(2) -0.0043(19)
C15 0.031(2) 0.040(2) 0.033(2) 0.0016(19) 0.0113(18) -0.0068(19)
C16 0.047(3) 0.031(2) 0.057(3) -0.001(2) 0.029(2) -0.001(2)
C17 0.089(5) 0.047(3) 0.071(4) 0.018(3) 0.051(3) 0.011(3)
C18 0.117(6) 0.069(4) 0.103(5) 0.022(4) 0.081(5) 0.028(4)
C19 0.104(6) 0.080(5) 0.134(7) 0.002(4) 0.095(6) 0.020(5)
C20 0.049(3) 0.073(4) 0.120(6) -0.006(3) 0.047(4) 0.006(4)
C21 0.044(3) 0.044(3) 0.079(4) -0.006(2) 0.030(3) 0.005(3)
C22 0.053(3) 0.041(3) 0.045(3) -0.003(2) 0.020(2) -0.010(2)
C23 0.065(3) 0.055(3) 0.056(3) -0.012(3) 0.033(3) -0.024(3)
C24 0.057(3) 0.038(3) 0.078(4) -0.004(2) 0.034(3) -0.023(3)
C25 0.035(2) 0.031(2) 0.070(3) -0.0048(19) 0.023(2) -0.010(2)
C26 0.030(2) 0.032(2) 0.053(3) -0.0045(18) 0.018(2) -0.006(2)
C27 0.044(3) 0.029(3) 0.095(5) 0.004(2) 0.019(3) -0.006(3)
C28 0.040(3) 0.036(3) 0.082(4) 0.003(2) 0.012(3) 0.011(3)
C29 0.035(2) 0.037(3) 0.062(3) 0.001(2) 0.014(2) 0.010(2)
C30 0.030(2) 0.031(2) 0.049(3) -0.0040(17) 0.015(2) -0.0011(19)
C31 0.049(3) 0.054(3) 0.059(3) 0.007(3) 0.015(3) 0.023(3)
C32 0.062(4) 0.073(4) 0.039(3) 0.008(3) 0.010(3) 0.009(3)
C33 0.055(3) 0.051(3) 0.037(3) 0.010(2) 0.013(2) 0.000(2)
F1 0.123(4) 0.247(7) 0.102(4) -0.105(5) 0.056(3) -0.058(4)
F2 0.114(4) 0.163(5) 0.174(5) -0.081(4) 0.116(4) -0.077(4)
F3 0.0626(18) 0.0388(15) 0.0505(16) -0.0103(13) 0.0131(14) -0.0080(13)
F4 0.176(5) 0.118(4) 0.0343(18) -0.005(3) 0.030(2) -0.014(2)
F5 0.0458(18) 0.080(2) 0.076(2) 0.0011(17) 0.0149(17) 0.0107(19)
F6 0.130(4) 0.150(5) 0.206(6) 0.017(3) 0.141(4) 0.043(4)
N1 0.0321(19) 0.0286(18) 0.042(2) 0.0002(15) 0.0168(16) -0.0034(16)
N2 0.038(2) 0.033(2) 0.0369(19) 0.0011(16) 0.0140(16) -0.0016(16)
O1 0.053(2) 0.054(2) 0.0486(19) -0.0209(17) 0.0298(17) -0.0205(16)
O2 0.0395(18) 0.0489(19) 0.0399(17) -0.0076(15) 0.0170(15) -0.0039(15)
O3 0.0447(18) 0.0327(16) 0.0306(15) -0.0033(13) 0.0124(13) -0.0070(12)
O4 0.057(2) 0.0307(16) 0.0282(15) -0.0037(14) 0.0100(14) -0.0012(13)
O5 0.0467(19) 0.0359(18) 0.057(2) -0.0036(14) 0.0269(17) 0.0006(15)
O6 0.0462(19) 0.049(2) 0.0405(18) 0.0153(16) 0.0155(15) 0.0000(15)

loop_
_atom_type_symbol
_atom_type_description
_atom_type_scat_dispersion_real
_atom_type_scat_dispersion_imag
_atom_type_scat_source
C C 0.0033 0.0016 'International Tables Vol C Tables 4.2.6.8 and 6.1.1.4'
H H 0.0000 0.0000 'International Tables Vol C Tables 4.2.6.8 and 6.1.1.4'
N N 0.0061 0.0033 'International Tables Vol C Tables 4.2.6.8 and 6.1.1.4'
O O 0.0106 0.0060 'International Tables Vol C Tables 4.2.6.8 and 6.1.1.4'
F F 0.0171 0.0103 'International Tables Vol C Tables 4.2.6.8 and 6.1.1.4'
Gd Gd -0.1653 3.9035 'International Tables Vol C Tables 4.2.6.8 and 6.1.1.4'

loop_
_geom_angle_atom_site_label_1
_geom_angle_atom_site_label_2
_geom_angle_atom_site_label_3
_geom_angle_site_symmetry_1
_geom_angle_site_symmetry_3
_geom_angle
O3 Gd1 O4 . 3_757 130.13(10)
O3 Gd1 O6 . 3_757 73.87(11)
O4 Gd1 O6 3_757 3_757 77.68(10)
O3 Gd1 O5 . . 78.14(11)
O4 Gd1 O5 3_757 . 85.99(12)
O6 Gd1 O5 3_757 . 124.91(11)
O3 Gd1 O1 . . 126.62(10)
O4 Gd1 O1 3_757 . 89.20(11)
O6 Gd1 O1 3_757 . 83.97(12)
O5 Gd1 O1 . . 148.60(11)
O3 Gd1 O2 . . 74.75(10)
O4 Gd1 O2 3_757 . 135.54(11)
O6 Gd1 O2 3_757 . 76.31(11)
O5 Gd1 O2 . . 138.42(11)
O1 Gd1 O2 . . 52.79(10)
O3 Gd1 N2 . . 82.32(11)
O4 Gd1 N2 3_757 . 138.85(11)
O6 Gd1 N2 3_757 . 142.42(11)
O5 Gd1 N2 . . 76.13(11)
O1 Gd1 N2 . . 87.58(12)
O2 Gd1 N2 . . 69.53(11)
O3 Gd1 N1 . . 137.20(11)
O4 Gd1 N1 3_757 . 76.43(11)
O6 Gd1 N1 3_757 . 148.65(11)
O5 Gd1 N1 . . 70.40(11)
O1 Gd1 N1 . . 78.31(11)
O2 Gd1 N1 . . 111.36(11)
N2 Gd1 N1 . . 62.75(11)
O3 Gd1 O6 . . 67.18(9)
O4 Gd1 O6 3_757 . 67.33(10)
O6 Gd1 O6 3_757 . 77.87(11)
O5 Gd1 O6 . . 47.51(10)
O1 Gd1 O6 . . 152.79(11)
O2 Gd1 O6 . . 138.53(10)
N2 Gd1 O6 . . 119.04(10)
N1 Gd1 O6 . . 107.62(10)
O2 C1 O1 . . 121.1(4)
O2 C1 C2 . . 117.8(4)
O1 C1 C2 . . 121.1(4)
C7 C2 C3 . . 116.7(5)
C7 C2 C1 . . 124.1(4)
C3 C2 C1 . . 119.1(4)
C4 C3 C2 . . 120.9(5)
C4 C3 H3 . . 119.6
C2 C3 H3 . . 119.6
C5 C4 C3 . . 119.0(5)
C5 C4 H4 . . 120.5
C3 C4 H4 . . 120.5
C6 C5 C4 . . 122.6(6)
C6 C5 F2 . . 118.5(6)
C4 C5 F2 . . 118.9(6)
C5 C6 C7 . . 119.4(6)
C5 C6 H6 . . 120.3
C7 C6 H6 . . 120.3
F1 C7 C2 . . 122.5(5)
F1 C7 C6 . . 116.0(6)
C2 C7 C6 . . 121.4(5)
O4 C8 O3 . . 126.0(4)
O4 C8 C9 . . 119.7(4)
O3 C8 C9 . . 114.2(4)
C14 C9 C10 . . 117.2(4)
C14 C9 C8 . . 123.9(4)
C10 C9 C8 . . 118.7(4)
C11 C10 C9 . . 121.5(5)
C11 C10 H10 . . 119.3
C9 C10 H10 . . 119.3
C12 C11 C10 . . 118.3(5)
C12 C11 H11 . . 120.8
C10 C11 H11 . . 120.8
C11 C12 C13 . . 123.7(5)
C11 C12 F4 . . 118.3(6)
C13 C12 F4 . . 118.1(6)
C12 C13 C14 . . 116.8(5)
C12 C13 H13 . . 121.6
C14 C13 H13 . . 121.6
F3 C14 C13 . . 117.3(4)
F3 C14 C9 . . 120.3(4)
C13 C14 C9 . . 122.4(5)
O5 C15 O6 . . 123.2(4)
O5 C15 C16 . . 117.4(4)
O6 C15 C16 . . 119.3(4)
C21 C16 C17 . . 117.4(5)
C21 C16 C15 . . 122.3(4)
C17 C16 C15 . . 119.9(5)
C16 C17 C18 . . 120.6(6)
C16 C17 H17 . . 119.7
C18 C17 H17 . . 119.7
C19 C18 C17 . . 119.5(6)
C19 C18 H18 . . 120.3
C17 C18 H18 . . 120.3
C18 C19 F6 . . 120.7(7)
C18 C19 C20 . . 122.7(6)
F6 C19 C20 . . 116.5(8)
C19 C20 C21 . . 117.4(6)
C19 C20 H20 . . 121.3
C21 C20 H20 . . 121.3
F5 C21 C20 . . 117.7(5)
F5 C21 C16 . . 119.9(5)
C20 C21 C16 . . 122.4(6)
N1 C22 C23 . . 123.1(5)
N1 C22 H22 . . 118.4
C23 C22 H22 . . 118.4
C24 C23 C22 . . 119.8(5)
C24 C23 H23 . . 120.1
C22 C23 H23 . . 120.1
C23 C24 C25 . . 119.9(5)
C23 C24 H24 . . 120.1
C25 C24 H24 . . 120.1
C24 C25 C26 . . 116.9(5)
C24 C25 C27 . . 123.2(5)
C26 C25 C27 . . 119.8(5)
N1 C26 C25 . . 123.1(4)
N1 C26 C30 . . 118.1(4)
C25 C26 C30 . . 118.8(4)
C28 C27 C25 . . 121.0(5)
C28 C27 H27 . . 119.5
C25 C27 H27 . . 119.5
C27 C28 C29 . . 121.0(5)
C27 C28 H28 . . 119.5
C29 C28 H28 . . 119.5
C31 C29 C30 . . 117.6(5)
C31 C29 C28 . . 122.5(5)
C30 C29 C28 . . 119.9(5)
N2 C30 C29 . . 122.7(4)
N2 C30 C26 . . 117.8(4)
C29 C30 C26 . . 119.4(4)
C32 C31 C29 . . 119.7(5)
C32 C31 H31 . . 120.2
C29 C31 H31 . . 120.2
C31 C32 C33 . . 118.6(5)
C31 C32 H32 . . 120.7
C33 C32 H32 . . 120.7
N2 C33 C32 . . 124.1(5)
N2 C33 H33 . . 117.9
C32 C33 H33 . . 117.9
C22 N1 C26 . . 117.1(4)
C22 N1 Gd1 . . 122.8(3)
C26 N1 Gd1 . . 119.9(3)
C33 N2 C30 . . 117.3(4)
C33 N2 Gd1 . . 121.4(3)
C30 N2 Gd1 . . 121.3(3)
C1 O1 Gd1 . . 93.1(3)
C1 O2 Gd1 . . 92.7(3)
C8 O3 Gd1 . . 139.2(3)
C8 O4 Gd1 . 3_757 136.2(3)
C15 O5 Gd1 . . 106.2(3)
C15 O6 Gd1 . 3_757 174.2(3)
C15 O6 Gd1 . . 82.5(3)
Gd1 O6 Gd1 3_757 . 102.13(11)

loop_
_geom_bond_atom_site_label_1
_geom_bond_atom_site_label_2
_geom_bond_site_symmetry_2
_geom_bond_distance
Gd1 O3 . 2.332(3)
Gd1 O4 3_757 2.391(3)
Gd1 O6 3_757 2.397(3)
Gd1 O5 . 2.429(3)
Gd1 O1 . 2.465(3)
Gd1 O2 . 2.479(3)
Gd1 N2 . 2.597(4)
Gd1 N1 . 2.627(3)
Gd1 O6 . 2.921(4)
C1 O2 . 1.257(5)
C1 O1 . 1.267(5)
C1 C2 . 1.499(6)
C2 C7 . 1.376(7)
C2 C3 . 1.398(7)
C3 C4 . 1.385(7)
C3 H3 . 0.930
C4 C5 . 1.342(9)
C4 H4 . 0.930
C5 C6 . 1.325(10)
C5 F2 . 1.355(6)
C6 C7 . 1.383(9)
C6 H6 . 0.930
C7 F1 . 1.295(7)
C8 O4 . 1.246(5)
C8 O3 . 1.256(5)
C8 C9 . 1.507(5)
C9 C14 . 1.390(6)
C9 C10 . 1.391(6)
C10 C11 . 1.376(6)
C10 H10 . 0.930
C11 C12 . 1.360(8)
C11 H11 . 0.930
C12 C13 . 1.364(9)
C12 F4 . 1.364(6)
C13 C14 . 1.387(7)
C13 H13 . 0.930
C14 F3 . 1.335(6)
C15 O5 . 1.247(5)
C15 O6 . 1.255(5)
C15 C16 . 1.509(6)
C16 C21 . 1.382(7)
C16 C17 . 1.388(7)
C17 C18 . 1.391(9)
C17 H17 . 0.930
C18 C19 . 1.334(11)
C18 H18 . 0.930
C19 F6 . 1.359(7)
C19 C20 . 1.372(10)
C20 C21 . 1.381(8)
C20 H20 . 0.930
C21 F5 . 1.346(6)
C22 N1 . 1.334(6)
C22 C23 . 1.395(7)
C22 H22 . 0.930
C23 C24 . 1.353(8)
C23 H23 . 0.930
C24 C25 . 1.402(7)
C24 H24 . 0.930
C25 C26 . 1.416(6)
C25 C27 . 1.431(7)
C26 N1 . 1.362(6)
C26 C30 . 1.444(7)
C27 C28 . 1.348(8)
C27 H27 . 0.930
C28 C29 . 1.426(7)
C28 H28 . 0.930
C29 C31 . 1.398(8)
C29 C30 . 1.411(6)
C30 N2 . 1.358(5)
C31 C32 . 1.375(8)
C31 H31 . 0.930
C32 C33 . 1.390(7)
C32 H32 . 0.930
C33 N2 . 1.329(6)
C33 H33 . 0.930
O4 Gd1 3_757 2.391(3)
O6 Gd1 3_757 2.397(3)
